data_7209171
loop_
_publ_author_name
'Liang, Li'
'Yang, Chengfeng'
'Ma, Yingzhao'
'Deng, Hong'

_publ_section_title
;
 In situ hydrothermal syntheses of five new cadmium(ii) coordination
 polymers based on 3-(1H-tetrazol-5-yl)benzoate ligand
;
_journal_issue 2
_journal_name_full CrystEngComm
_journal_page_first 365
_journal_paper_doi 10.1039/c2ce26720a
_journal_volume 15
_journal_year 2013
_chemical_formula_moiety 'C28 H18 Cd3 N10 O9'
_chemical_formula_sum 'C28 H18 Cd3 N10 O9'
_chemical_formula_weight 975.75
_chemical_name_systematic
;
?
;
_space_group_IT_number 14
_symmetry_cell_setting monoclinic
_symmetry_space_group_name_Hall '-P 2ybc'
_symmetry_space_group_name_H-M 'P 1 21/c 1'
_atom_sites_solution_hydrogens geom
_atom_sites_solution_primary direct
_atom_sites_solution_secondary difmap
_audit_creation_method SHELXL-97
_cell_angle_alpha 90.00
_cell_angle_beta 93.1530(10)
_cell_angle_gamma 90.00
_cell_formula_units_Z 4
_cell_length_a 13.6219(13)
_cell_length_b 16.5119(16)
_cell_length_c 13.4293(13)
_cell_measurement_reflns_used 5400
_cell_measurement_temperature 296(2)
_cell_measurement_theta_max 25.20
_cell_measurement_theta_min 1.50
_cell_volume 3016.0(5)
_computing_cell_refinement 'Apex2 (Bruker, 2005)'
_computing_data_collection 'Apex2 (Bruker, 2005)'
_computing_data_reduction 'Apex2 (Bruker, 2005)'
_computing_molecular_graphics 'SHELXTL 6.12'
_computing_publication_material 'SHELXTL 6.12'
_computing_structure_refinement 'SHELXTL 6.12'
_computing_structure_solution 'SHELXTL 6.12 (Bruker, 2000-2003)'
_diffrn_ambient_temperature 296(2)
_diffrn_measured_fraction_theta_full 0.993
_diffrn_measured_fraction_theta_max 0.993
_diffrn_measurement_device_type 'Bruker AXS SMART APEX CCD diffractometer'
_diffrn_measurement_method '\w scans'
_diffrn_radiation_monochromator graphite
_diffrn_radiation_source 'fine-focus sealed tube'
_diffrn_radiation_type MoK\a
_diffrn_radiation_wavelength 0.71073
_diffrn_reflns_av_R_equivalents 0.0229
_diffrn_reflns_av_sigmaI/netI 0.0258
_diffrn_reflns_limit_h_max 16
_diffrn_reflns_limit_h_min -9
_diffrn_reflns_limit_k_max 17
_diffrn_reflns_limit_k_min -19
_diffrn_reflns_limit_l_max 16
_diffrn_reflns_limit_l_min -16
_diffrn_reflns_number 15162
_diffrn_reflns_theta_full 25.20
_diffrn_reflns_theta_max 25.20
_diffrn_reflns_theta_min 1.50
_diffrn_standards_number 0
_exptl_absorpt_coefficient_mu 2.170
_exptl_absorpt_correction_T_max 0.2731
_exptl_absorpt_correction_T_min 0.2553
_exptl_absorpt_correction_type multi-scan
_exptl_absorpt_process_details 'Apex2 (Bruker, 2005)'
_exptl_crystal_colour colorless
_exptl_crystal_density_diffrn 2.149
_exptl_crystal_density_method 'not measured'
_exptl_crystal_description block
_exptl_crystal_F_000 1888.0
_exptl_crystal_size_max 0.30
_exptl_crystal_size_mid 0.30
_exptl_crystal_size_min 0.28
_refine_diff_density_max 0.508
_refine_diff_density_min -0.646
_refine_diff_density_rms 0.108
_refine_ls_extinction_method none
_refine_ls_goodness_of_fit_ref 1.194
_refine_ls_hydrogen_treatment constr
_refine_ls_matrix_type full
_refine_ls_number_parameters 448
_refine_ls_number_reflns 5400
_refine_ls_number_restraints 0
_refine_ls_restrained_S_all 1.194
_refine_ls_R_factor_all 0.0303
_refine_ls_R_factor_gt 0.0272
_refine_ls_shift/su_max 0.002
_refine_ls_shift/su_mean 0.000
_refine_ls_structure_factor_coef Fsqd
_refine_ls_weighting_details 'calc w=1/[\s^2^(Fo^2^)+(0.0191P)^2^+5.0691P] where P=(Fo^2^+2Fc^2^)/3'
_refine_ls_weighting_scheme calc
_refine_ls_wR_factor_gt 0.0602
_refine_ls_wR_factor_ref 0.0612
_reflns_number_gt 5052
_reflns_number_total 5400
_reflns_threshold_expression >2sigma(I)
_cod_data_source_file c2ce26720a.txt
_cod_data_source_block 4
_cod_depositor_comments
;
The following automatic conversions were performed:

'_symmetry_cell_setting' value 'Monoclinic' changed to 'monoclinic'
according to /home/saulius/struct/CIF-dictionaries/cif_core.dic
dictionary named 'cif_core.dic' version 2.4.2 from 2011-04-26.

Automatic conversion script
Id: cif_fix_values 1891 2012-01-12 08:04:46Z andrius 
;
_cod_original_sg_symbol_H-M 'P 21/c'
_cod_database_code 7209171

loop_
_symmetry_equiv_pos_as_xyz
'x, y, z'
'-x, y+1/2, -z+1/2'
'-x, -y, -z'
'x, -y-1/2, z-1/2'

loop_
_atom_site_label
_atom_site_type_symbol
_atom_site_fract_x
_atom_site_fract_y
_atom_site_fract_z
_atom_site_U_iso_or_equiv
_atom_site_adp_type
_atom_site_occupancy
_atom_site_symmetry_multiplicity
_atom_site_calc_flag
_atom_site_refinement_flags
C1 C 0.8823(3) 0.8817(2) 0.2559(3) 0.0191(7) Uani 1 1 d .
C2 C 0.8806(3) 0.8136(2) 0.1832(3) 0.0193(7) Uani 1 1 d .
C3 C 0.8794(3) 0.7337(2) 0.2138(3) 0.0220(8) Uani 1 1 d .
H3 H 0.8816 0.7216 0.2815 0.026 Uiso 1 1 calc R
C4 C 0.8750(3) 0.6712(2) 0.1444(3) 0.0220(8) Uani 1 1 d .
C5 C 0.8676(3) 0.5843(2) 0.1791(3) 0.0229(8) Uani 1 1 d .
C6 C 0.8730(3) 0.6894(2) 0.0437(3) 0.0305(9) Uani 1 1 d .
H6 H 0.8712 0.6481 -0.0035 0.037 Uiso 1 1 calc R
C7 C 0.8739(4) 0.7690(3) 0.0137(3) 0.0415(12) Uani 1 1 d .
H7 H 0.8718 0.7812 -0.0539 0.050 Uiso 1 1 calc R
C8 C 0.8776(3) 0.8304(2) 0.0821(3) 0.0336(10) Uani 1 1 d .
H8 H 0.8782 0.8839 0.0605 0.040 Uiso 1 1 calc R
C9 C 0.6350(3) 0.7284(2) 0.1209(3) 0.0251(8) Uani 1 1 d .
H9 H 0.6572 0.7672 0.0772 0.030 Uiso 1 1 calc R
C10 C 0.6173(3) 0.6502(2) 0.0861(3) 0.0247(8) Uani 1 1 d .
C11 C 0.6353(3) 0.6304(2) -0.0195(3) 0.0239(8) Uani 1 1 d .
C12 C 0.5800(3) 0.5937(2) 0.1485(3) 0.0350(10) Uani 1 1 d .
H12 H 0.5641 0.5420 0.1254 0.042 Uiso 1 1 calc R
C13 C 0.5663(4) 0.6148(3) 0.2460(3) 0.0380(11) Uani 1 1 d .
H13 H 0.5426 0.5773 0.2904 0.046 Uiso 1 1 calc R
C14 C 0.5884(3) 0.6922(3) 0.2762(3) 0.0343(10) Uani 1 1 d .
H14 H 0.5802 0.7060 0.3423 0.041 Uiso 1 1 calc R
C15 C 0.8679(3) 1.1889(2) 0.9347(3) 0.0264(8) Uani 1 1 d .
H15 H 0.8571 1.2293 0.8872 0.032 Uiso 1 1 calc R
C16 C 0.8751(3) 1.2102(2) 1.0339(3) 0.0249(8) Uani 1 1 d .
C17 C 0.8629(3) 1.2976(2) 1.0657(3) 0.0299(9) Uani 1 1 d .
C18 C 0.8929(3) 1.1503(3) 1.1038(3) 0.0363(10) Uani 1 1 d .
H18 H 0.8992 1.1632 1.1713 0.044 Uiso 1 1 calc R
C19 C 0.9013(4) 1.0714(3) 1.0734(3) 0.0395(11) Uani 1 1 d .
H19 H 0.9140 1.0302 1.1196 0.047 Uiso 1 1 calc R
C20 C 0.8905(3) 1.0545(2) 0.9731(3) 0.0308(9) Uani 1 1 d .
H20 H 0.8935 1.0008 0.9527 0.037 Uiso 1 1 calc R
C21 C 0.6190(3) 1.1001(2) 0.7674(3) 0.0206(8) Uani 1 1 d .
C22 C 0.6169(3) 1.1107(2) 0.8768(3) 0.0215(8) Uani 1 1 d .
C23 C 0.5989(3) 1.1880(2) 0.9112(3) 0.0301(9) Uani 1 1 d .
H23 H 0.5876 1.2302 0.8661 0.036 Uiso 1 1 calc R
C24 C 0.5977(4) 1.2027(3) 1.0126(3) 0.0376(11) Uani 1 1 d .
H24 H 0.5871 1.2549 1.0355 0.045 Uiso 1 1 calc R
C25 C 0.6123(3) 1.1401(3) 1.0795(3) 0.0335(10) Uani 1 1 d .
H25 H 0.6116 1.1502 1.1476 0.040 Uiso 1 1 calc R
C26 C 0.6280(3) 1.0618(2) 1.0457(3) 0.0235(8) Uani 1 1 d .
C27 C 0.6376(3) 0.9923(2) 1.1187(3) 0.0280(9) Uani 1 1 d .
C28 C 0.6313(3) 1.0475(2) 0.9439(3) 0.0237(8) Uani 1 1 d .
H28 H 0.6432 0.9956 0.9208 0.028 Uiso 1 1 calc R
Cd1 Cd 0.870445(19) 1.073052(15) 0.740054(19) 0.01857(7) Uani 1 1 d .
Cd2 Cd 0.63480(2) 0.880158(16) 0.271792(19) 0.02033(8) Uani 1 1 d .
Cd3 Cd 0.759274(19) 1.036977(15) 0.487193(19) 0.01972(7) Uani 1 1 d .
N1 N 0.8054(2) 0.90634(18) 0.3039(2) 0.0220(7) Uani 1 1 d .
N2 N 0.8378(2) 0.97025(18) 0.3593(2) 0.0226(7) Uani 1 1 d .
N3 N 0.9300(2) 0.98379(19) 0.3449(2) 0.0281(7) Uani 1 1 d .
N4 N 0.9605(2) 0.92872(19) 0.2790(2) 0.0263(7) Uani 1 1 d .
N5 N 0.6213(2) 0.74959(19) 0.2146(2) 0.0269(7) Uani 1 1 d .
N6 N 0.6980(2) 1.08168(19) 0.7180(2) 0.0236(7) Uani 1 1 d .
N7 N 0.6668(2) 1.08550(19) 0.6204(2) 0.0224(7) Uani 1 1 d .
N8 N 0.5744(2) 1.10472(19) 0.6122(2) 0.0235(7) Uani 1 1 d .
N9 N 0.5412(2) 1.11425(19) 0.7040(2) 0.0240(7) Uani 1 1 d .
N10 N 0.8761(2) 1.11176(18) 0.9037(2) 0.0238(7) Uani 1 1 d .
O2 O 0.8822(2) 0.56795(16) 0.2693(2) 0.0330(7) Uani 1 1 d .
O3 O 0.84770(19) 0.52953(15) 0.11425(19) 0.0255(6) Uani 1 1 d .
O4 O 0.6417(2) 0.68796(17) -0.0790(2) 0.0355(7) Uani 1 1 d .
O5 O 0.6407(2) 0.55746(16) -0.0470(2) 0.0289(6) Uani 1 1 d .
O6 O 0.6254(2) 1.00842(17) 1.2105(2) 0.0358(7) Uani 1 1 d .
O7 O 0.6522(3) 0.92288(18) 1.0906(2) 0.0457(8) Uani 1 1 d .
O8 O 0.8692(2) 1.31015(17) 1.1577(2) 0.0413(8) Uani 1 1 d .
O9 O 0.84779(18) 1.34869(13) 0.99780(17) 0.0401(7) Uani 1 1 d .
O1W O 0.66590(18) 1.11039(13) 0.36767(17) 0.0651(12) Uani 1 1 d R
H1A H 0.6522 1.0801 0.3203 0.098 Uiso 1 1 d R
H1B H 0.7144 1.1379 0.3563 0.098 Uiso 1 1 d R

loop_
_atom_site_aniso_label
_atom_site_aniso_U_11
_atom_site_aniso_U_22
_atom_site_aniso_U_33
_atom_site_aniso_U_23
_atom_site_aniso_U_13
_atom_site_aniso_U_12
C1 0.0208(19) 0.0174(17) 0.0192(18) 0.0010(14) 0.0020(15) 0.0007(14)
C2 0.0173(18) 0.0222(18) 0.0184(18) -0.0031(14) 0.0019(14) 0.0012(15)
C3 0.027(2) 0.0233(19) 0.0159(18) -0.0003(14) 0.0001(15) -0.0011(16)
C4 0.0208(19) 0.0188(18) 0.027(2) -0.0033(15) 0.0029(15) 0.0008(15)
C5 0.0191(19) 0.0196(18) 0.030(2) -0.0002(16) 0.0015(16) -0.0005(15)
C6 0.044(3) 0.028(2) 0.020(2) -0.0104(16) 0.0038(18) -0.0070(19)
C7 0.074(3) 0.034(2) 0.017(2) -0.0002(17) 0.004(2) -0.010(2)
C8 0.057(3) 0.0172(19) 0.027(2) 0.0031(16) 0.002(2) -0.0057(19)
C9 0.025(2) 0.025(2) 0.025(2) 0.0022(16) 0.0046(16) 0.0026(16)
C10 0.026(2) 0.027(2) 0.0214(19) -0.0024(15) 0.0004(16) 0.0052(17)
C11 0.0209(19) 0.032(2) 0.0182(18) -0.0010(16) -0.0036(15) 0.0043(16)
C12 0.042(3) 0.025(2) 0.039(2) -0.0044(18) 0.011(2) -0.0002(19)
C13 0.050(3) 0.033(2) 0.032(2) 0.0031(18) 0.016(2) -0.006(2)
C14 0.046(3) 0.035(2) 0.023(2) -0.0010(17) 0.0098(19) -0.007(2)
C15 0.029(2) 0.0217(19) 0.028(2) 0.0007(16) 0.0008(17) 0.0045(16)
C16 0.025(2) 0.0212(19) 0.028(2) -0.0056(16) -0.0002(16) 0.0068(16)
C17 0.030(2) 0.025(2) 0.035(2) -0.0090(18) 0.0045(18) 0.0016(17)
C18 0.053(3) 0.035(2) 0.020(2) -0.0062(17) -0.0031(19) 0.011(2)
C19 0.066(3) 0.026(2) 0.025(2) 0.0035(17) -0.003(2) 0.008(2)
C20 0.040(2) 0.0203(19) 0.031(2) -0.0018(16) -0.0019(19) 0.0064(18)
C21 0.0205(19) 0.0202(18) 0.0211(19) -0.0002(14) 0.0015(15) 0.0003(15)
C22 0.0169(18) 0.029(2) 0.0184(18) 0.0007(15) 0.0027(15) -0.0001(15)
C23 0.040(2) 0.025(2) 0.025(2) 0.0058(16) 0.0061(18) 0.0012(18)
C24 0.060(3) 0.025(2) 0.028(2) -0.0036(17) 0.008(2) 0.006(2)
C25 0.043(3) 0.037(2) 0.021(2) -0.0022(17) 0.0049(18) 0.003(2)
C26 0.023(2) 0.0250(19) 0.023(2) 0.0017(15) 0.0012(16) -0.0011(16)
C27 0.025(2) 0.032(2) 0.028(2) 0.0072(17) 0.0010(16) -0.0006(17)
C28 0.022(2) 0.0228(19) 0.026(2) -0.0016(16) 0.0027(16) 0.0016(16)
Cd1 0.01852(14) 0.01886(14) 0.01826(14) -0.00066(10) 0.00033(10) -0.00021(10)
Cd2 0.02015(14) 0.02268(14) 0.01821(14) -0.00010(10) 0.00137(10) -0.00112(11)
Cd3 0.02407(15) 0.01872(14) 0.01642(13) -0.00178(10) 0.00149(10) -0.00020(11)
N1 0.0197(16) 0.0222(16) 0.0244(16) -0.0061(13) 0.0031(13) -0.0022(13)
N2 0.0219(17) 0.0224(16) 0.0238(17) -0.0053(13) 0.0039(13) -0.0015(13)
N3 0.0254(18) 0.0260(17) 0.0334(19) -0.0119(14) 0.0063(14) -0.0030(14)
N4 0.0197(17) 0.0253(17) 0.0344(19) -0.0110(14) 0.0072(14) -0.0035(14)
N5 0.0296(18) 0.0287(17) 0.0228(17) -0.0052(14) 0.0035(14) -0.0034(15)
N6 0.0197(16) 0.0320(18) 0.0191(16) 0.0011(13) 0.0014(13) 0.0027(14)
N7 0.0213(16) 0.0294(17) 0.0167(15) 0.0010(13) 0.0027(12) 0.0012(14)
N8 0.0228(17) 0.0260(16) 0.0218(17) 0.0005(13) 0.0006(13) 0.0024(14)
N9 0.0221(17) 0.0298(17) 0.0204(16) -0.0018(13) 0.0043(13) 0.0033(14)
N10 0.0241(17) 0.0246(16) 0.0224(16) -0.0016(13) -0.0010(13) 0.0034(13)
O2 0.0503(19) 0.0222(14) 0.0258(15) 0.0016(11) -0.0030(13) 0.0017(13)
O3 0.0278(15) 0.0183(13) 0.0297(15) -0.0041(11) -0.0036(11) -0.0031(11)
O4 0.0509(19) 0.0325(16) 0.0231(15) 0.0013(12) 0.0010(13) 0.0014(14)
O5 0.0296(15) 0.0292(15) 0.0274(15) -0.0066(12) -0.0013(12) 0.0088(12)
O6 0.0496(19) 0.0375(16) 0.0202(14) 0.0072(12) 0.0017(13) 0.0071(14)
O7 0.072(2) 0.0280(17) 0.0365(18) 0.0062(13) 0.0017(16) 0.0084(16)
O8 0.055(2) 0.0327(16) 0.0352(18) -0.0169(13) -0.0036(15) 0.0065(15)
O9 0.0480(19) 0.0233(15) 0.0497(19) -0.0008(14) 0.0092(15) 0.0123(14)
O1W 0.097(3) 0.0353(18) 0.057(2) -0.0029(16) -0.045(2) 0.0093(19)

loop_
_atom_type_symbol
_atom_type_description
_atom_type_scat_dispersion_real
_atom_type_scat_dispersion_imag
_atom_type_scat_source
C C 0.0033 0.0016 'International Tables Vol C Tables 4.2.6.8 and 6.1.1.4'
H H 0.0000 0.0000 'International Tables Vol C Tables 4.2.6.8 and 6.1.1.4'
N N 0.0061 0.0033 'International Tables Vol C Tables 4.2.6.8 and 6.1.1.4'
O O 0.0106 0.0060 'International Tables Vol C Tables 4.2.6.8 and 6.1.1.4'
Cd Cd -0.8075 1.2024 'International Tables Vol C Tables 4.2.6.8 and 6.1.1.4'

loop_
_geom_angle_atom_site_label_1
_geom_angle_atom_site_label_2
_geom_angle_atom_site_label_3
_geom_angle
_geom_angle_site_symmetry_1
_geom_angle_site_symmetry_3
N1 C1 N4 110.4(3) . .
N1 C1 C2 124.5(3) . .
N4 C1 C2 125.0(3) . .
C3 C2 C8 118.8(3) . .
C3 C2 C1 121.8(3) . .
C8 C2 C1 119.4(3) . .
C2 C3 C4 120.7(3) . .
C2 C3 H3 119.6 . .
C4 C3 H3 119.6 . .
C6 C4 C3 119.4(3) . .
C6 C4 C5 120.6(3) . .
C3 C4 C5 119.9(3) . .
O2 C5 O3 121.9(3) . .
O2 C5 C4 119.6(3) . .
O3 C5 C4 118.5(3) . .
O2 C5 Cd1 60.18(19) . 4_575
O3 C5 Cd1 61.82(18) . 4_575
C4 C5 Cd1 175.3(3) . 4_575
C7 C6 C4 119.6(4) . .
C7 C6 H6 120.2 . .
C4 C6 H6 120.2 . .
C8 C7 C6 120.9(4) . .
C8 C7 H7 119.6 . .
C6 C7 H7 119.6 . .
C7 C8 C2 120.6(4) . .
C7 C8 H8 119.7 . .
C2 C8 H8 119.7 . .
N5 C9 C10 122.1(4) . .
N5 C9 H9 118.9 . .
C10 C9 H9 118.9 . .
C12 C10 C9 119.4(4) . .
C12 C10 C11 121.3(4) . .
C9 C10 C11 119.3(3) . .
O4 C11 O5 122.2(3) . .
O4 C11 C10 117.6(3) . .
O5 C11 C10 120.2(3) . .
C10 C12 C13 118.9(4) . .
C10 C12 H12 120.5 . .
C13 C12 H12 120.5 . .
C14 C13 C12 118.5(4) . .
C14 C13 H13 120.7 . .
C12 C13 H13 120.7 . .
N5 C14 C13 123.3(4) . .
N5 C14 H14 118.4 . .
C13 C14 H14 118.4 . .
N10 C15 C16 122.6(4) . .
N10 C15 H15 118.7 . .
C16 C15 H15 118.7 . .
C15 C16 C18 118.5(3) . .
C15 C16 C17 120.9(3) . .
C18 C16 C17 120.6(4) . .
O9 C17 O8 127.5(4) . .
O9 C17 C16 116.9(3) . .
O8 C17 C16 115.6(4) . .
C19 C18 C16 119.6(4) . .
C19 C18 H18 120.2 . .
C16 C18 H18 120.2 . .
C18 C19 C20 118.5(4) . .
C18 C19 H19 120.7 . .
C20 C19 H19 120.7 . .
N10 C20 C19 123.0(4) . .
N10 C20 H20 118.5 . .
C19 C20 H20 118.5 . .
N6 C21 N9 110.8(3) . .
N6 C21 C22 125.6(3) . .
N9 C21 C22 123.5(3) . .
C28 C22 C23 119.9(3) . .
C28 C22 C21 123.1(3) . .
C23 C22 C21 116.9(3) . .
C24 C23 C22 120.1(4) . .
C24 C23 H23 119.9 . .
C22 C23 H23 119.9 . .
C25 C24 C23 120.1(4) . .
C25 C24 H24 120.0 . .
C23 C24 H24 120.0 . .
C24 C25 C26 120.3(4) . .
C24 C25 H25 119.9 . .
C26 C25 H25 119.9 . .
C25 C26 C28 119.5(3) . .
C25 C26 C27 120.3(3) . .
C28 C26 C27 120.2(3) . .
O7 C27 O6 121.5(4) . .
O7 C27 C26 121.4(4) . .
O6 C27 C26 117.1(3) . .
C22 C28 C26 120.1(3) . .
C22 C28 H28 120.0 . .
C26 C28 H28 120.0 . .
O8 Cd1 N10 103.57(11) 4_585 .
O8 Cd1 N4 86.37(12) 4_585 3_776
N10 Cd1 N4 97.36(11) . 3_776
O8 Cd1 N6 84.53(12) 4_585 .
N10 Cd1 N6 94.85(11) . .
N4 Cd1 N6 166.20(11) 3_776 .
O8 Cd1 O2 159.28(11) 4_585 4_576
N10 Cd1 O2 96.73(10) . 4_576
N4 Cd1 O2 87.00(11) 3_776 4_576
N6 Cd1 O2 97.96(11) . 4_576
O8 Cd1 O3 105.36(10) 4_585 4_576
N10 Cd1 O3 150.47(10) . 4_576
N4 Cd1 O3 90.22(10) 3_776 4_576
N6 Cd1 O3 82.23(10) . 4_576
O2 Cd1 O3 55.05(9) 4_576 4_576
O8 Cd1 C5 132.71(11) 4_585 4_576
N10 Cd1 C5 123.71(11) . 4_576
N4 Cd1 C5 87.29(11) 3_776 4_576
N6 Cd1 C5 91.27(11) . 4_576
O2 Cd1 C5 27.22(10) 4_576 4_576
O3 Cd1 C5 27.88(10) 4_576 4_576
O6 Cd2 N5 138.84(11) 1_554 .
O6 Cd2 O4 140.48(10) 1_554 4_576
N5 Cd2 O4 80.24(11) . 4_576
O6 Cd2 N1 86.06(11) 1_554 .
N5 Cd2 N1 106.92(11) . .
O4 Cd2 N1 86.46(11) 4_576 .
O6 Cd2 N9 88.67(11) 1_554 3_676
N5 Cd2 N9 91.09(11) . 3_676
O4 Cd2 N9 84.00(11) 4_576 3_676
N1 Cd2 N9 157.87(10) . 3_676
O6 Cd2 O7 53.48(10) 1_554 1_554
N5 Cd2 O7 87.15(10) . 1_554
O4 Cd2 O7 164.68(10) 4_576 1_554
N1 Cd2 O7 88.95(11) . 1_554
N9 Cd2 O7 105.05(11) 3_676 1_554
O6 Cd2 O5 88.19(9) 1_554 4_576
N5 Cd2 O5 132.35(10) . 4_576
O4 Cd2 O5 52.32(9) 4_576 4_576
N1 Cd2 O5 77.42(9) . 4_576
N9 Cd2 O5 80.94(9) 3_676 4_576
O7 Cd2 O5 140.35(9) 1_554 4_576
O9 Cd3 O5 164.71(9) 4_585 4_576
O9 Cd3 O3 95.55(9) 4_585 4_576
O5 Cd3 O3 99.13(9) 4_576 4_576
O9 Cd3 O1W 82.94(4) 4_585 .
O5 Cd3 O1W 82.13(9) 4_576 .
O3 Cd3 O1W 175.86(9) 4_576 .
O9 Cd3 N2 100.18(10) 4_585 .
O5 Cd3 N2 82.97(10) 4_576 .
O3 Cd3 N2 94.44(10) 4_576 .
O1W Cd3 N2 89.63(10) . .
O9 Cd3 N7 88.50(10) 4_585 .
O5 Cd3 N7 89.03(10) 4_576 .
O3 Cd3 N7 83.17(10) 4_576 .
O1W Cd3 N7 92.93(10) . .
N2 Cd3 N7 171.19(10) . .
C1 N1 N2 105.3(3) . .
C1 N1 Cd2 130.3(2) . .
N2 N1 Cd2 121.8(2) . .
N3 N2 N1 110.0(3) . .
N3 N2 Cd3 120.7(2) . .
N1 N2 Cd3 128.4(2) . .
N2 N3 N4 108.4(3) . .
C1 N4 N3 105.9(3) . .
C1 N4 Cd1 138.1(2) . 3_776
N3 N4 Cd1 114.9(2) . 3_776
C9 N5 C14 117.6(3) . .
C9 N5 Cd2 123.5(3) . .
C14 N5 Cd2 118.5(3) . .
C21 N6 N7 104.6(3) . .
C21 N6 Cd1 141.2(2) . .
N7 N6 Cd1 112.5(2) . .
N8 N7 N6 110.2(3) . .
N8 N7 Cd3 124.7(2) . .
N6 N7 Cd3 124.0(2) . .
N7 N8 N9 108.8(3) . .
C21 N9 N8 105.6(3) . .
C21 N9 Cd2 132.0(2) . 3_676
N8 N9 Cd2 120.5(2) . 3_676
C20 N10 C15 117.7(3) . .
C20 N10 Cd1 118.0(2) . .
C15 N10 Cd1 124.2(3) . .
C5 O2 Cd1 92.6(2) . 4_575
C5 O3 Cd3 157.6(2) . 4_575
C5 O3 Cd1 90.3(2) . 4_575
Cd3 O3 Cd1 103.07(9) 4_575 4_575
C11 O4 Cd2 100.6(2) . 4_575
C11 O5 Cd3 130.3(2) . 4_575
C11 O5 Cd2 84.1(2) . 4_575
Cd3 O5 Cd2 116.03(11) 4_575 4_575
C27 O6 Cd2 98.5(2) . 1_556
C27 O7 Cd2 86.5(2) . 1_556
C17 O8 Cd1 129.3(3) . 4_586
C17 O9 Cd3 132.9(2) . 4_586
Cd3 O1W H1A 108.0 . .
Cd3 O1W H1B 90.1 . .
H1A O1W H1B 110.0 . .

loop_
_geom_bond_atom_site_label_1
_geom_bond_atom_site_label_2
_geom_bond_distance
_geom_bond_site_symmetry_2
C1 N1 1.324(5) .
C1 N4 1.339(5) .
C1 C2 1.488(5) .
C2 C3 1.383(5) .
C2 C8 1.384(5) .
C3 C4 1.390(5) .
C3 H3 0.9300 .
C4 C6 1.385(5) .
C4 C5 1.514(5) .
C5 O2 1.247(5) .
C5 O3 1.273(4) .
C5 Cd1 2.723(4) 4_575
C6 C7 1.374(6) .
C6 H6 0.9300 .
C7 C8 1.368(6) .
C7 H7 0.9300 .
C8 H8 0.9300 .
C9 N5 1.329(5) .
C9 C10 1.390(5) .
C9 H9 0.9300 .
C10 C12 1.370(6) .
C10 C11 1.489(5) .
C11 O4 1.248(5) .
C11 O5 1.263(5) .
C12 C13 1.378(6) .
C12 H12 0.9300 .
C13 C14 1.369(6) .
C13 H13 0.9300 .
C14 N5 1.350(5) .
C14 H14 0.9300 .
C15 N10 1.346(5) .
C15 C16 1.376(5) .
C15 H15 0.9300 .
C16 C18 1.377(6) .
C16 C17 1.518(5) .
C17 O9 1.250(5) .
C17 O8 1.251(5) .
C18 C19 1.372(6) .
C18 H18 0.9300 .
C19 C20 1.375(6) .
C19 H19 0.9300 .
C20 N10 1.334(5) .
C20 H20 0.9300 .
C21 N6 1.331(5) .
C21 N9 1.342(5) .
C21 C22 1.482(5) .
C22 C28 1.384(5) .
C22 C23 1.385(5) .
C23 C24 1.383(6) .
C23 H23 0.9300 .
C24 C25 1.378(6) .
C24 H24 0.9300 .
C25 C26 1.390(5) .
C25 H25 0.9300 .
C26 C28 1.391(5) .
C26 C27 1.510(5) .
C27 O7 1.226(5) .
C27 O6 1.282(5) .
C28 H28 0.9300 .
Cd1 O8 2.223(3) 4_585
Cd1 N10 2.286(3) .
Cd1 N4 2.332(3) 3_776
Cd1 N6 2.356(3) .
Cd1 O2 2.365(3) 4_576
Cd1 O3 2.400(3) 4_576
Cd1 C5 2.723(4) 4_576
Cd2 O6 2.273(3) 1_554
Cd2 N5 2.293(3) .
Cd2 O4 2.295(3) 4_576
Cd2 N1 2.380(3) .
Cd2 N9 2.439(3) 3_676
Cd2 O7 2.558(3) 1_554
Cd2 O5 2.640(3) 4_576
Cd3 O9 2.240(2) 4_585
Cd3 O5 2.274(3) 4_576
Cd3 O3 2.311(2) 4_576
Cd3 O1W 2.332(2) .
Cd3 N2 2.347(3) .
Cd3 N7 2.383(3) .
N1 N2 1.351(4) .
N2 N3 1.301(4) .
N3 N4 1.350(4) .
N4 Cd1 2.332(3) 3_776
N6 N7 1.356(4) .
N7 N8 1.297(4) .
N8 N9 1.345(4) .
N9 Cd2 2.439(3) 3_676
O2 Cd1 2.365(3) 4_575
O3 Cd3 2.311(2) 4_575
O3 Cd1 2.400(3) 4_575
O4 Cd2 2.295(3) 4_575
O5 Cd3 2.274(3) 4_575
O5 Cd2 2.640(3) 4_575
O6 Cd2 2.273(3) 1_556
O7 Cd2 2.558(3) 1_556
O8 Cd1 2.223(3) 4_586
O9 Cd3 2.240(2) 4_586
O1W H1A 0.8229 .
O1W H1B 0.8225 .
